data_4509392
loop_
_publ_author_name
'Fujiki, Yuzo'
'Shinkai, Seiji'
'Sada, Kazuki'

_publ_section_title
;
 Selective Deposition of Metal Complex Nanocrystals onto the Surfaces of
 Organic Single Crystals Bearing Pyridine Moieties
;
_journal_issue 6
_journal_name_full 'Crystal Growth &amp; Design'
_journal_page_first 2751
_journal_paper_doi 10.1021/cg801384c
_journal_volume 9
_journal_year 2009
_chemical_formula_sum 'C40 H20 F4 N2 O4'
_chemical_formula_weight 668.58
_chemical_name_systematic
; 
 ? 
;
_space_group_IT_number 2
_symmetry_space_group_name_Hall '-P 1'
_symmetry_space_group_name_H-M 'P -1'
_atom_sites_solution_hydrogens geom
_atom_sites_solution_primary direct
_atom_sites_solution_secondary difmap
_audit_creation_method SHELXL-97
_cell_angle_alpha 89.439(3)
_cell_angle_beta 88.443(3)
_cell_angle_gamma 72.669(3)
_cell_formula_units_Z 1
_cell_length_a 7.9341(10)
_cell_length_b 9.1661(11)
_cell_length_c 10.3306(13)
_cell_measurement_temperature 273(2)
_cell_volume 716.92(15)
_computing_structure_refinement 'SHELXL-97 (Sheldrick, 1997)'
_computing_structure_solution 'SHELXS-97 (Sheldrick, 1990)'
_diffrn_ambient_temperature 273(2)
_diffrn_measured_fraction_theta_full 0.997
_diffrn_measured_fraction_theta_max 0.997
_diffrn_radiation_monochromator graphite
_diffrn_radiation_source 'fine-focus sealed tube'
_diffrn_radiation_type MoK\a
_diffrn_radiation_wavelength 0.71073
_diffrn_reflns_av_R_equivalents 0.0176
_diffrn_reflns_av_sigmaI/netI 0.0259
_diffrn_reflns_limit_h_max 8
_diffrn_reflns_limit_h_min -8
_diffrn_reflns_limit_k_max 9
_diffrn_reflns_limit_k_min -9
_diffrn_reflns_limit_l_max 11
_diffrn_reflns_limit_l_min -11
_diffrn_reflns_number 3355
_diffrn_reflns_theta_full 22.50
_diffrn_reflns_theta_max 22.50
_diffrn_reflns_theta_min 1.97
_exptl_absorpt_coefficient_mu 0.118
_exptl_crystal_density_diffrn 1.549
_exptl_crystal_density_method 'not measured'
_exptl_crystal_F_000 342
_refine_diff_density_max 0.141
_refine_diff_density_min -0.202
_refine_diff_density_rms 0.041
_refine_ls_extinction_method none
_refine_ls_goodness_of_fit_ref 0.601
_refine_ls_hydrogen_treatment mixed
_refine_ls_matrix_type full
_refine_ls_number_parameters 217
_refine_ls_number_reflns 1866
_refine_ls_number_restraints 0
_refine_ls_restrained_S_all 0.601
_refine_ls_R_factor_all 0.0506
_refine_ls_R_factor_gt 0.0410
_refine_ls_shift/su_max 0.000
_refine_ls_shift/su_mean 0.000
_refine_ls_structure_factor_coef Fsqd
_refine_ls_weighting_details 'calc w=1/[\s^2^(Fo^2^)+(0.1908P)^2^+0.4729P] where P=(Fo^2^+2Fc^2^)/3'
_refine_ls_weighting_scheme calc
_refine_ls_wR_factor_gt 0.1304
_refine_ls_wR_factor_ref 0.1555
_reflns_number_gt 1501
_reflns_number_total 1866
_reflns_threshold_expression >2sigma(I)
_cod_data_source_file cg801384csup1.cif
_cod_data_source_block fuji50
_cod_database_code 4509392

loop_
_symmetry_equiv_pos_as_xyz
'x, y, z'
'-x, -y, -z'

loop_
_atom_site_label
_atom_site_type_symbol
_atom_site_fract_x
_atom_site_fract_y
_atom_site_fract_z
_atom_site_U_iso_or_equiv
_atom_site_adp_type
_atom_site_occupancy
_atom_site_symmetry_multiplicity
_atom_site_calc_flag
_atom_site_refinement_flags
N2 N 0.3832(2) 0.74537(18) 0.76886(15) 0.0375(5) Uani 1 1 d .
C12 C 0.4772(2) 0.5488(2) 0.55439(18) 0.0319(5) Uani 1 1 d .
C9 C 0.4018(3) 0.5009(2) 0.66588(18) 0.0339(5) Uani 1 1 d .
C11 C 0.5077(3) 0.6925(2) 0.54801(18) 0.0344(5) Uani 1 1 d .
C15 C 0.3543(3) 0.6017(2) 0.78043(19) 0.0386(6) Uani 1 1 d .
O1 O 0.2929(2) 0.56542(18) 0.87979(14) 0.0588(5) Uani 1 1 d .
C10 C 0.3728(3) 0.3607(2) 0.66869(19) 0.0393(6) Uani 1 1 d .
H10 H 0.3222 0.3302 0.7424 0.047 Uiso 1 1 calc R
C13 C 0.5813(3) 0.7369(2) 0.43843(19) 0.0394(6) Uani 1 1 d .
H13 H 0.6006 0.8321 0.4353 0.047 Uiso 1 1 calc R
O2 O 0.4852(2) 0.92031(17) 0.66137(14) 0.0580(5) Uani 1 1 d .
C14 C 0.4605(3) 0.7966(2) 0.66042(19) 0.0399(6) Uani 1 1 d .
C20 C 0.3308(3) 0.8497(2) 0.87741(19) 0.0393(5) Uani 1 1 d .
N1 N 0.2318(3) 1.0546(2) 1.08123(19) 0.0575(6) Uani 1 1 d .
C16 C 0.4109(3) 0.8153(2) 0.99449(19) 0.0431(6) Uani 1 1 d .
H16 H 0.4990 0.7237 1.0074 0.052 Uiso 1 1 calc R
C17 C 0.3557(3) 0.9218(3) 1.0926(2) 0.0505(6) Uani 1 1 d .
H17 H 0.4094 0.8984 1.1722 0.061 Uiso 1 1 calc R
C19 C 0.2024(3) 0.9872(3) 0.8620(2) 0.0565(7) Uani 1 1 d .
H19 H 0.1475 1.0138 0.7831 0.068 Uiso 1 1 calc R
C18 C 0.1575(3) 1.0841(3) 0.9662(2) 0.0659(8) Uani 1 1 d .
H18 H 0.0695 1.1763 0.9557 0.079 Uiso 1 1 calc R
C1 C 0.0361(3) 0.5156(2) 0.4394(2) 0.0397(6) Uani 1 1 d .
C6 C 0.0756(3) 0.4031(3) 0.3399(2) 0.0463(6) Uani 1 1 d .
C7 C 0.0421(3) 0.2603(3) 0.3666(3) 0.0580(7) Uani 1 1 d .
H7 H 0.0689 0.1851 0.3031 0.070 Uiso 1 1 calc R
C8 C -0.0263(3) 0.2325(3) 0.4797(3) 0.0581(7) Uani 1 1 d .
H8 H -0.0476 0.1389 0.4926 0.070 Uiso 1 1 calc R
C2 C 0.0682(3) 0.6576(3) 0.4174(2) 0.0469(6) Uani 1 1 d .
C5 C 0.1448(3) 0.4367(3) 0.2223(2) 0.0607(7) Uani 1 1 d .
H5 H 0.1704 0.3645 0.1563 0.073 Uiso 1 1 calc R
C4 C 0.1758(3) 0.5743(4) 0.2019(2) 0.0676(8) Uani 1 1 d .
H4 H 0.2226 0.5943 0.1226 0.081 Uiso 1 1 calc R
C3 C 0.1385(3) 0.6837(3) 0.2978(3) 0.0614(7) Uani 1 1 d .
H3 H 0.1606 0.7764 0.2821 0.074 Uiso 1 1 calc R

loop_
_atom_site_aniso_label
_atom_site_aniso_U_11
_atom_site_aniso_U_22
_atom_site_aniso_U_33
_atom_site_aniso_U_23
_atom_site_aniso_U_13
_atom_site_aniso_U_12
N2 0.0475(11) 0.0348(10) 0.0300(9) -0.0074(7) 0.0040(8) -0.0123(8)
C12 0.0343(11) 0.0317(12) 0.0286(11) -0.0012(8) -0.0026(8) -0.0080(9)
C9 0.0378(12) 0.0318(11) 0.0306(11) -0.0014(8) -0.0005(9) -0.0079(9)
C11 0.0383(11) 0.0299(11) 0.0327(11) -0.0027(8) -0.0024(9) -0.0063(9)
C15 0.0434(12) 0.0392(12) 0.0333(12) -0.0046(9) 0.0028(9) -0.0127(10)
O1 0.0898(13) 0.0609(11) 0.0350(9) -0.0110(7) 0.0195(8) -0.0381(10)
C10 0.0482(12) 0.0415(12) 0.0294(11) 0.0006(9) 0.0046(9) -0.0158(10)
C13 0.0534(13) 0.0313(11) 0.0362(12) 0.0009(9) 0.0012(10) -0.0168(10)
O2 0.0982(14) 0.0371(10) 0.0440(10) -0.0084(7) 0.0098(8) -0.0290(9)
C14 0.0529(13) 0.0317(12) 0.0342(12) -0.0012(9) -0.0021(9) -0.0112(10)
C20 0.0432(12) 0.0408(12) 0.0342(12) -0.0117(9) 0.0064(9) -0.0135(10)
N1 0.0643(13) 0.0572(13) 0.0485(12) -0.0243(9) 0.0096(10) -0.0147(11)
C16 0.0511(13) 0.0423(12) 0.0357(12) -0.0072(9) 0.0021(10) -0.0137(10)
C17 0.0659(15) 0.0548(15) 0.0344(12) -0.0094(10) 0.0020(10) -0.0233(13)
C19 0.0572(15) 0.0544(15) 0.0480(14) -0.0170(11) -0.0065(11) -0.0007(12)
C18 0.0633(16) 0.0566(15) 0.0626(17) -0.0233(12) -0.0015(13) 0.0060(13)
C1 0.0314(11) 0.0431(13) 0.0387(12) -0.0044(10) 0.0003(9) -0.0022(9)
C6 0.0383(12) 0.0555(15) 0.0388(13) -0.0130(10) 0.0016(10) -0.0041(10)
C7 0.0532(15) 0.0497(15) 0.0655(17) -0.0281(12) 0.0030(12) -0.0062(12)
C8 0.0545(15) 0.0403(13) 0.0782(18) -0.0082(12) 0.0017(13) -0.0120(11)
C2 0.0387(12) 0.0453(13) 0.0521(14) 0.0017(11) 0.0013(10) -0.0057(10)
C5 0.0492(14) 0.086(2) 0.0382(14) -0.0170(13) 0.0044(11) -0.0075(13)
C4 0.0513(15) 0.099(2) 0.0444(15) 0.0102(14) 0.0082(11) -0.0109(15)
C3 0.0494(14) 0.0657(17) 0.0656(17) 0.0189(13) 0.0009(12) -0.0123(12)

loop_
_atom_type_symbol
_atom_type_description
_atom_type_scat_dispersion_real
_atom_type_scat_dispersion_imag
_atom_type_scat_source
C C 0.0033 0.0016 'International Tables Vol C Tables 4.2.6.8 and 6.1.1.4'
H H 0.0000 0.0000 'International Tables Vol C Tables 4.2.6.8 and 6.1.1.4'
N N 0.0061 0.0033 'International Tables Vol C Tables 4.2.6.8 and 6.1.1.4'
O O 0.0106 0.0060 'International Tables Vol C Tables 4.2.6.8 and 6.1.1.4'
F F 0.0171 0.0103 'International Tables Vol C Tables 4.2.6.8 and 6.1.1.4'

loop_
_geom_angle_atom_site_label_1
_geom_angle_atom_site_label_2
_geom_angle_atom_site_label_3
_geom_angle
_geom_angle_site_symmetry_1
_geom_angle_site_symmetry_3
C14 N2 C15 125.27(16) . .
C14 N2 C20 116.81(16) . .
C15 N2 C20 117.91(16) . .
C9 C12 C12 119.5(2) . 2_666
C9 C12 C11 121.62(18) . .
C12 C12 C11 118.8(2) 2_666 .
C10 C9 C12 120.19(18) . .
C10 C9 C15 119.81(17) . .
C12 C9 C15 120.00(18) . .
C13 C11 C12 120.68(18) . .
C13 C11 C14 119.56(18) . .
C12 C11 C14 119.76(18) . .
O1 C15 N2 120.55(18) . .
O1 C15 C9 122.95(19) . .
N2 C15 C9 116.50(17) . .
C9 C10 C13 120.56(18) . 2_666
C11 C13 C10 120.20(18) . 2_666
O2 C14 N2 120.37(18) . .
O2 C14 C11 122.85(19) . .
N2 C14 C11 116.78(18) . .
C16 C20 C19 119.34(19) . .
C16 C20 N2 120.99(18) . .
C19 C20 N2 119.64(18) . .
C17 N1 C18 116.09(19) . .
C20 C16 C17 117.5(2) . .
N1 C17 C16 124.6(2) . .
C18 C19 C20 118.2(2) . .
N1 C18 C19 124.2(2) . .
C6 C1 C1 119.7(3) . 2_566
C6 C1 C2 120.0(2) . .
C1 C1 C2 120.4(2) 2_566 .
C5 C6 C1 118.6(2) . .
C5 C6 C7 123.3(2) . .
C1 C6 C7 118.2(2) . .
C8 C7 C6 121.7(2) . .
C7 C8 C2 122.0(2) . 2_566
C3 C2 C1 118.6(2) . .
C3 C2 C8 123.4(2) . 2_566
C1 C2 C8 118.0(2) . 2_566
C4 C5 C6 121.1(2) . .
C5 C4 C3 120.7(2) . .
C4 C3 C2 121.1(2) . .

loop_
_geom_bond_atom_site_label_1
_geom_bond_atom_site_label_2
_geom_bond_distance
_geom_bond_site_symmetry_2
N2 C14 1.405(3) .
N2 C15 1.405(3) .
N2 C20 1.451(2) .
C12 C9 1.409(3) .
C12 C12 1.414(4) 2_666
C12 C11 1.409(3) .
C9 C10 1.371(3) .
C9 C15 1.479(3) .
C11 C13 1.373(3) .
C11 C14 1.478(3) .
C15 O1 1.210(2) .
C10 C13 1.400(3) 2_666
C13 C10 1.400(3) 2_666
O2 C14 1.208(2) .
C20 C16 1.371(3) .
C20 C19 1.375(3) .
N1 C17 1.324(3) .
N1 C18 1.330(3) .
C16 C17 1.383(3) .
C19 C18 1.373(3) .
C1 C6 1.425(3) .
C1 C1 1.424(4) 2_566
C1 C2 1.414(3) .
C6 C5 1.390(3) .
C6 C7 1.434(4) .
C7 C8 1.329(4) .
C8 C2 1.434(3) 2_566
C2 C3 1.390(3) .
C2 C8 1.434(3) 2_566
C5 C4 1.369(4) .
C4 C3 1.378(4) .
